data_7243482
loop_
_publ_author_name
'Chen, Rongxiang'
'Liu, Bing'
'Li, Wenbo'
'Wang, Kai-Kai'
'Miao, Changqing'
'Li, Zhizhuang'
'Lv, Yingjie'
'Liu, Lantao'

_publ_section_title
;
 Synthesis of N-alkoxyphthalimide derivatives via PIDA-promoted cross
 dehydrogenative coupling reaction
;
_journal_issue 14
_journal_name_full 'RSC Advances'
_journal_page_first 8051
_journal_page_last 8054
_journal_paper_doi 10.1039/D1RA00375E
_journal_volume 11
_journal_year 2021
_chemical_formula_sum 'C22 H14 Cl N O4'
_chemical_formula_weight 391.79
_space_group_crystal_system monoclinic
_space_group_IT_number 14
_space_group_name_Hall '-P 2ybc'
_space_group_name_H-M_alt 'P 1 21/c 1'
_atom_sites_solution_hydrogens geom
_audit_creation_method SHELXL-2014/7
_audit_update_record
;
2020-12-10 deposited with the CCDC.	2021-02-12 downloaded from the CCDC.
;
_cell_angle_alpha 90
_cell_angle_beta 105.234(2)
_cell_angle_gamma 90
_cell_formula_units_Z 4
_cell_length_a 20.415(3)
_cell_length_b 5.9806(8)
_cell_length_c 15.390(2)
_cell_measurement_reflns_used 3517
_cell_measurement_temperature 296(2)
_cell_measurement_theta_max 27.48
_cell_measurement_theta_min 2.67
_cell_volume 1813.0(4)
_computing_cell_refinement 'Bruker SMART'
_computing_data_collection 'Bruker SMART'
_computing_data_reduction 'Bruker SAINT'
_computing_molecular_graphics 'Bruker SHELXTL'
_computing_publication_material 'Bruker SHELXTL'
_computing_structure_refinement 'SHELXL-2014/7 (Sheldrick, 2014)'
_computing_structure_solution 'Bruker SHELXTL'
_diffrn_ambient_temperature 296(2)
_diffrn_measured_fraction_theta_full 0.995
_diffrn_measured_fraction_theta_max 0.995
_diffrn_measurement_device_type 'CCD area detector'
_diffrn_measurement_method 'phi and omega scans'
_diffrn_radiation_type MoK\a
_diffrn_radiation_wavelength 0.71073
_diffrn_reflns_av_R_equivalents 0.0243
_diffrn_reflns_av_unetI/netI 0.0298
_diffrn_reflns_Laue_measured_fraction_full 0.995
_diffrn_reflns_Laue_measured_fraction_max 0.995
_diffrn_reflns_limit_h_max 24
_diffrn_reflns_limit_h_min -18
_diffrn_reflns_limit_k_max 7
_diffrn_reflns_limit_k_min -6
_diffrn_reflns_limit_l_max 18
_diffrn_reflns_limit_l_min -18
_diffrn_reflns_number 9452
_diffrn_reflns_point_group_measured_fraction_full 0.995
_diffrn_reflns_point_group_measured_fraction_max 0.995
_diffrn_reflns_theta_full 25.242
_diffrn_reflns_theta_max 25.999
_diffrn_reflns_theta_min 2.743
_exptl_absorpt_coefficient_mu 0.240
_exptl_absorpt_correction_type none
_exptl_crystal_colour COLORLESS
_exptl_crystal_density_diffrn 1.435
_exptl_crystal_description BLOCK
_exptl_crystal_F_000 808
_exptl_crystal_size_max 0.260
_exptl_crystal_size_mid 0.220
_exptl_crystal_size_min 0.210
_refine_diff_density_max 0.148
_refine_diff_density_min -0.319
_refine_diff_density_rms 0.043
_refine_ls_extinction_method none
_refine_ls_goodness_of_fit_ref 1.022
_refine_ls_hydrogen_treatment constr
_refine_ls_matrix_type full
_refine_ls_number_parameters 253
_refine_ls_number_reflns 3540
_refine_ls_number_restraints 0
_refine_ls_restrained_S_all 1.022
_refine_ls_R_factor_all 0.0598
_refine_ls_R_factor_gt 0.0385
_refine_ls_shift/su_max 0.000
_refine_ls_shift/su_mean 0.000
_refine_ls_structure_factor_coef Fsqd
_refine_ls_weighting_details 'w=1/[\s^2^(Fo^2^)+(0.0483P)^2^+0.4600P] where P=(Fo^2^+2Fc^2^)/3'
_refine_ls_weighting_scheme calc
_refine_ls_wR_factor_gt 0.0906
_refine_ls_wR_factor_ref 0.1031
_reflns_Friedel_coverage 0.000
_reflns_number_gt 2580
_reflns_number_total 3540
_reflns_threshold_expression 'I > 2\s(I)'
_cod_data_source_file d1ra00375e2.cif
_cod_data_source_block 1
_cod_original_sg_symbol_H-M 'P 21/c'
_cod_database_code 7243482
_shelx_shelxl_version_number 2014/7
_shelx_space_group_comment
; 
The symmetry employed for this shelxl refinement is uniquely defined 
by the following loop, which should always be used as a source of 
symmetry information in preference to the above space-group names. 
They are only intended as comments. 
;
_shelx_estimated_absorpt_t_min 0.940
_shelx_estimated_absorpt_t_max 0.951

loop_
_space_group_symop_operation_xyz
'x, y, z'
'-x, y+1/2, -z+1/2'
'-x, -y, -z'
'x, -y-1/2, z-1/2'

loop_
_atom_site_label
_atom_site_type_symbol
_atom_site_fract_x
_atom_site_fract_y
_atom_site_fract_z
_atom_site_U_iso_or_equiv
_atom_site_adp_type
_atom_site_occupancy
_atom_site_site_symmetry_order
_atom_site_calc_flag
_atom_site_refinement_flags_posn
_atom_site_refinement_flags_adp
_atom_site_refinement_flags_occupancy
_atom_site_disorder_assembly
_atom_site_disorder_group
Cl1 Cl 0.58145(3) 0.75009(11) 0.96095(4) 0.0726(2) Uani 1 1 d . . . . .
O3 O 0.21891(6) 0.2508(2) 0.71508(8) 0.0402(3) Uani 1 1 d . . . . .
O4 O 0.33966(7) 0.0720(2) 0.72961(9) 0.0530(4) Uani 1 1 d . . . . .
O2 O 0.11239(7) 0.0300(2) 0.59218(10) 0.0568(4) Uani 1 1 d . . . . .
O1 O 0.16384(7) 0.6405(3) 0.77490(9) 0.0584(4) Uani 1 1 d . . . . .
N1 N 0.15486(7) 0.3393(3) 0.67878(10) 0.0387(4) Uani 1 1 d . . . . .
C10 C 0.26472(8) 0.4335(3) 0.59925(11) 0.0305(4) Uani 1 1 d . . . . .
C17 C 0.39639(8) 0.3988(3) 0.79398(11) 0.0319(4) Uani 1 1 d . . . . .
C9 C 0.27061(8) 0.3965(3) 0.69768(11) 0.0328(4) Uani 1 1 d . . . . .
H9 H 0.2700 0.5404 0.7279 0.039 Uiso 1 1 calc R U . . .
C16 C 0.33678(8) 0.2714(3) 0.74098(11) 0.0334(4) Uani 1 1 d . . . . .
C11 C 0.24513(8) 0.2626(3) 0.53682(11) 0.0353(4) Uani 1 1 d . . . . .
H11 H 0.2335 0.1232 0.5551 0.042 Uiso 1 1 calc R U . . .
C5 C 0.04080(8) 0.3363(3) 0.61828(12) 0.0369(4) Uani 1 1 d . . . . .
C8 C 0.13032(9) 0.5226(3) 0.71678(12) 0.0391(4) Uani 1 1 d . . . . .
C6 C 0.05654(9) 0.5263(3) 0.67069(12) 0.0378(4) Uani 1 1 d . . . . .
C18 C 0.46012(9) 0.2972(3) 0.81230(12) 0.0409(4) Uani 1 1 d . . . . .
H18 H 0.4643 0.1556 0.7894 0.049 Uiso 1 1 calc R U . . .
C12 C 0.24287(9) 0.3000(3) 0.44729(12) 0.0418(5) Uani 1 1 d . . . . .
H12 H 0.2293 0.1860 0.4054 0.050 Uiso 1 1 calc R U . . .
C7 C 0.10388(9) 0.2072(3) 0.62428(12) 0.0390(4) Uani 1 1 d . . . . .
C22 C 0.39125(9) 0.6087(3) 0.82938(12) 0.0415(4) Uani 1 1 d . . . . .
H22 H 0.3492 0.6789 0.8175 0.050 Uiso 1 1 calc R U . . .
C15 C 0.28242(10) 0.6394(3) 0.57143(13) 0.0425(4) Uani 1 1 d . . . . .
H15 H 0.2954 0.7548 0.6129 0.051 Uiso 1 1 calc R U . . .
C20 C 0.50985(9) 0.6126(4) 0.89793(12) 0.0456(5) Uani 1 1 d . . . . .
C19 C 0.51673(9) 0.4036(4) 0.86366(13) 0.0480(5) Uani 1 1 d . . . . .
H19 H 0.5591 0.3356 0.8752 0.058 Uiso 1 1 calc R U . . .
C21 C 0.44799(10) 0.7156(3) 0.88233(14) 0.0481(5) Uani 1 1 d . . . . .
H21 H 0.4441 0.8554 0.9069 0.058 Uiso 1 1 calc R U . . .
C13 C 0.26065(10) 0.5053(3) 0.42014(13) 0.0493(5) Uani 1 1 d . . . . .
H13 H 0.2590 0.5297 0.3599 0.059 Uiso 1 1 calc R U . . .
C4 C -0.02528(9) 0.2907(3) 0.57050(13) 0.0471(5) Uani 1 1 d . . . . .
H4 H -0.0361 0.1622 0.5357 0.057 Uiso 1 1 calc R U . . .
C14 C 0.28088(11) 0.6745(3) 0.48185(14) 0.0534(5) Uani 1 1 d . . . . .
H14 H 0.2935 0.8124 0.4635 0.064 Uiso 1 1 calc R U . . .
C1 C 0.00776(10) 0.6809(4) 0.67583(14) 0.0495(5) Uani 1 1 d . . . . .
H1 H 0.0188 0.8101 0.7102 0.059 Uiso 1 1 calc R U . . .
C3 C -0.07469(10) 0.4446(4) 0.57667(14) 0.0546(5) Uani 1 1 d . . . . .
H3 H -0.1197 0.4181 0.5457 0.066 Uiso 1 1 calc R U . . .
C2 C -0.05853(10) 0.6361(4) 0.62770(15) 0.0557(6) Uani 1 1 d . . . . .
H2 H -0.0927 0.7371 0.6299 0.067 Uiso 1 1 calc R U . . .

loop_
_atom_site_aniso_label
_atom_site_aniso_U_11
_atom_site_aniso_U_22
_atom_site_aniso_U_33
_atom_site_aniso_U_23
_atom_site_aniso_U_13
_atom_site_aniso_U_12
Cl1 0.0454(3) 0.1024(5) 0.0620(4) -0.0065(3) 0.0000(2) -0.0347(3)
O3 0.0297(6) 0.0503(8) 0.0382(7) 0.0069(6) 0.0048(5) -0.0025(5)
O4 0.0497(8) 0.0352(8) 0.0615(9) -0.0057(6) -0.0075(6) 0.0037(6)
O2 0.0445(8) 0.0499(9) 0.0730(10) -0.0192(8) 0.0100(7) -0.0067(7)
O1 0.0457(8) 0.0731(10) 0.0522(9) -0.0297(8) 0.0052(7) -0.0091(7)
N1 0.0256(7) 0.0505(9) 0.0380(8) -0.0087(7) 0.0047(6) -0.0035(7)
C10 0.0224(8) 0.0347(9) 0.0316(9) -0.0001(7) 0.0020(6) 0.0039(7)
C17 0.0297(8) 0.0394(10) 0.0249(8) 0.0036(7) 0.0040(6) 0.0008(7)
C9 0.0271(8) 0.0349(9) 0.0330(9) -0.0029(7) 0.0021(7) -0.0016(7)
C16 0.0320(9) 0.0361(10) 0.0291(9) 0.0007(7) 0.0027(7) 0.0014(7)
C11 0.0303(9) 0.0349(9) 0.0375(10) -0.0012(7) 0.0036(7) 0.0020(7)
C5 0.0318(9) 0.0463(10) 0.0330(9) -0.0009(8) 0.0092(7) -0.0070(8)
C8 0.0354(9) 0.0501(11) 0.0329(10) -0.0063(8) 0.0108(8) -0.0076(8)
C6 0.0339(9) 0.0469(11) 0.0343(10) -0.0030(8) 0.0119(7) -0.0057(8)
C18 0.0348(9) 0.0496(11) 0.0376(10) -0.0017(8) 0.0084(8) 0.0055(8)
C12 0.0354(10) 0.0507(12) 0.0348(10) -0.0074(9) 0.0014(8) 0.0090(8)
C7 0.0368(10) 0.0438(11) 0.0370(10) -0.0049(8) 0.0107(8) -0.0079(8)
C22 0.0344(9) 0.0399(10) 0.0453(11) -0.0016(8) 0.0018(8) 0.0026(8)
C15 0.0483(11) 0.0346(10) 0.0438(11) -0.0008(8) 0.0107(8) 0.0004(8)
C20 0.0350(10) 0.0627(13) 0.0356(10) 0.0029(9) 0.0030(8) -0.0159(9)
C19 0.0285(9) 0.0706(14) 0.0440(11) 0.0032(10) 0.0080(8) 0.0024(9)
C21 0.0464(11) 0.0442(11) 0.0477(11) -0.0044(9) 0.0014(9) -0.0074(9)
C13 0.0563(12) 0.0577(13) 0.0342(10) 0.0078(9) 0.0122(9) 0.0156(10)
C4 0.0348(10) 0.0587(12) 0.0449(11) -0.0067(9) 0.0052(8) -0.0098(9)
C14 0.0712(14) 0.0409(11) 0.0518(13) 0.0120(10) 0.0225(11) 0.0065(10)
C1 0.0456(11) 0.0544(12) 0.0519(12) -0.0067(10) 0.0186(9) -0.0004(10)
C3 0.0306(10) 0.0781(15) 0.0510(12) -0.0016(11) 0.0033(8) -0.0033(10)
C2 0.0398(11) 0.0675(14) 0.0611(14) 0.0001(11) 0.0159(10) 0.0091(10)

loop_
_atom_type_symbol
_atom_type_description
_atom_type_scat_dispersion_real
_atom_type_scat_dispersion_imag
_atom_type_scat_source
C C 0.0033 0.0016 'International Tables Vol C Tables 4.2.6.8 and 6.1.1.4'
H H 0.0000 0.0000 'International Tables Vol C Tables 4.2.6.8 and 6.1.1.4'
Cl Cl 0.1484 0.1585 'International Tables Vol C Tables 4.2.6.8 and 6.1.1.4'
N N 0.0061 0.0033 'International Tables Vol C Tables 4.2.6.8 and 6.1.1.4'
O O 0.0106 0.0060 'International Tables Vol C Tables 4.2.6.8 and 6.1.1.4'

loop_
_geom_angle_atom_site_label_1
_geom_angle_atom_site_label_2
_geom_angle_atom_site_label_3
_geom_angle
_geom_angle_site_symmetry_1
_geom_angle_site_symmetry_3
_geom_angle_publ_flag
N1 O3 C9 110.65(12) . . ?
O3 N1 C8 122.39(13) . . ?
O3 N1 C7 120.11(14) . . ?
C8 N1 C7 113.75(14) . . ?
C15 C10 C11 119.52(16) . . ?
C15 C10 C9 118.99(15) . . ?
C11 C10 C9 121.41(15) . . ?
C22 C17 C18 118.58(16) . . ?
C22 C17 C16 123.08(15) . . ?
C18 C17 C16 118.27(16) . . ?
O3 C9 C10 113.94(13) . . ?
O3 C9 C16 103.17(13) . . ?
C10 C9 C16 109.72(13) . . ?
O3 C9 H9 109.9 . . ?
C10 C9 H9 109.9 . . ?
C16 C9 H9 109.9 . . ?
O4 C16 C17 121.43(15) . . ?
O4 C16 C9 119.25(15) . . ?
C17 C16 C9 119.31(14) . . ?
C12 C11 C10 119.89(17) . . ?
C12 C11 H11 120.1 . . ?
C10 C11 H11 120.1 . . ?
C6 C5 C4 121.13(18) . . ?
C6 C5 C7 109.09(15) . . ?
C4 C5 C7 129.78(18) . . ?
O1 C8 N1 125.16(16) . . ?
O1 C8 C6 130.82(17) . . ?
N1 C8 C6 104.00(14) . . ?
C1 C6 C5 121.69(17) . . ?
C1 C6 C8 129.81(17) . . ?
C5 C6 C8 108.49(15) . . ?
C19 C18 C17 120.90(18) . . ?
C19 C18 H18 119.5 . . ?
C17 C18 H18 119.5 . . ?
C13 C12 C11 120.26(17) . . ?
C13 C12 H12 119.9 . . ?
C11 C12 H12 119.9 . . ?
O2 C7 N1 125.47(17) . . ?
O2 C7 C5 130.61(17) . . ?
N1 C7 C5 103.92(15) . . ?
C17 C22 C21 120.81(17) . . ?
C17 C22 H22 119.6 . . ?
C21 C22 H22 119.6 . . ?
C10 C15 C14 120.19(18) . . ?
C10 C15 H15 119.9 . . ?
C14 C15 H15 119.9 . . ?
C21 C20 C19 121.54(17) . . ?
C21 C20 Cl1 119.22(16) . . ?
C19 C20 Cl1 119.23(15) . . ?
C18 C19 C20 119.06(17) . . ?
C18 C19 H19 120.5 . . ?
C20 C19 H19 120.5 . . ?
C20 C21 C22 119.10(19) . . ?
C20 C21 H21 120.5 . . ?
C22 C21 H21 120.5 . . ?
C14 C13 C12 120.14(18) . . ?
C14 C13 H13 119.9 . . ?
C12 C13 H13 119.9 . . ?
C5 C4 C3 117.27(19) . . ?
C5 C4 H4 121.4 . . ?
C3 C4 H4 121.4 . . ?
C13 C14 C15 119.99(19) . . ?
C13 C14 H14 120.0 . . ?
C15 C14 H14 120.0 . . ?
C6 C1 C2 117.29(19) . . ?
C6 C1 H1 121.4 . . ?
C2 C1 H1 121.4 . . ?
C2 C3 C4 121.37(18) . . ?
C2 C3 H3 119.3 . . ?
C4 C3 H3 119.3 . . ?
C3 C2 C1 121.2(2) . . ?
C3 C2 H2 119.4 . . ?
C1 C2 H2 119.4 . . ?

loop_
_geom_bond_atom_site_label_1
_geom_bond_atom_site_label_2
_geom_bond_distance
_geom_bond_site_symmetry_2
_geom_bond_publ_flag
Cl1 C20 1.7343(18) . ?
O3 N1 1.3849(18) . ?
O3 C9 1.447(2) . ?
O4 C16 1.209(2) . ?
O2 C7 1.201(2) . ?
O1 C8 1.202(2) . ?
N1 C8 1.396(2) . ?
N1 C7 1.397(2) . ?
C10 C15 1.383(2) . ?
C10 C11 1.388(2) . ?
C10 C9 1.504(2) . ?
C17 C22 1.383(3) . ?
C17 C18 1.396(2) . ?
C17 C16 1.485(2) . ?
C9 C16 1.534(2) . ?
C9 H9 0.9800 . ?
C11 C12 1.385(3) . ?
C11 H11 0.9300 . ?
C5 C6 1.382(2) . ?
C5 C4 1.383(2) . ?
C5 C7 1.483(3) . ?
C8 C6 1.487(2) . ?
C6 C1 1.376(3) . ?
C18 C19 1.373(3) . ?
C18 H18 0.9300 . ?
C12 C13 1.376(3) . ?
C12 H12 0.9300 . ?
C22 C21 1.385(3) . ?
C22 H22 0.9300 . ?
C15 C14 1.387(3) . ?
C15 H15 0.9300 . ?
C20 C21 1.368(3) . ?
C20 C19 1.378(3) . ?
C19 H19 0.9300 . ?
C21 H21 0.9300 . ?
C13 C14 1.375(3) . ?
C13 H13 0.9300 . ?
C4 C3 1.387(3) . ?
C4 H4 0.9300 . ?
C14 H14 0.9300 . ?
C1 C2 1.387(3) . ?
C1 H1 0.9300 . ?
C3 C2 1.379(3) . ?
C3 H3 0.9300 . ?
C2 H2 0.9300 . ?

loop_
_geom_hbond_atom_site_label_D
_geom_hbond_atom_site_label_H
_geom_hbond_atom_site_label_A
_geom_hbond_distance_DH
_geom_hbond_distance_HA
_geom_hbond_distance_DA
_geom_hbond_angle_DHA
_geom_hbond_site_symmetry_A
C9 H9 O1 0.98 2.53 3.107(2) 117.5 .

loop_
_geom_torsion_atom_site_label_1
_geom_torsion_atom_site_label_2
_geom_torsion_atom_site_label_3
_geom_torsion_atom_site_label_4
_geom_torsion
_geom_torsion_site_symmetry_1
_geom_torsion_site_symmetry_2
_geom_torsion_site_symmetry_3
_geom_torsion_site_symmetry_4
_geom_torsion_publ_flag
C9 O3 N1 C8 -73.47(19) . . . . ?
C9 O3 N1 C7 129.70(16) . . . . ?
N1 O3 C9 C10 -60.37(17) . . . . ?
N1 O3 C9 C16 -179.26(12) . . . . ?
C15 C10 C9 O3 145.60(15) . . . . ?
C11 C10 C9 O3 -37.5(2) . . . . ?
C15 C10 C9 C16 -99.31(18) . . . . ?
C11 C10 C9 C16 77.54(18) . . . . ?
C22 C17 C16 O4 -161.77(18) . . . . ?
C18 C17 C16 O4 15.2(3) . . . . ?
C22 C17 C16 C9 19.8(2) . . . . ?
C18 C17 C16 C9 -163.22(15) . . . . ?
O3 C9 C16 O4 43.8(2) . . . . ?
C10 C9 C16 O4 -78.0(2) . . . . ?
O3 C9 C16 C17 -137.71(15) . . . . ?
C10 C9 C16 C17 100.51(17) . . . . ?
C15 C10 C11 C12 -0.6(2) . . . . ?
C9 C10 C11 C12 -177.40(14) . . . . ?
O3 N1 C8 O1 11.2(3) . . . . ?
C7 N1 C8 O1 169.34(18) . . . . ?
O3 N1 C8 C6 -167.31(14) . . . . ?
C7 N1 C8 C6 -9.1(2) . . . . ?
C4 C5 C6 C1 -1.7(3) . . . . ?
C7 C5 C6 C1 178.24(17) . . . . ?
C4 C5 C6 C8 177.20(17) . . . . ?
C7 C5 C6 C8 -2.8(2) . . . . ?
O1 C8 C6 C1 7.5(3) . . . . ?
N1 C8 C6 C1 -174.13(19) . . . . ?
O1 C8 C6 C5 -171.3(2) . . . . ?
N1 C8 C6 C5 7.06(19) . . . . ?
C22 C17 C18 C19 -0.6(3) . . . . ?
C16 C17 C18 C19 -177.69(16) . . . . ?
C10 C11 C12 C13 0.7(3) . . . . ?
O3 N1 C7 O2 -13.3(3) . . . . ?
C8 N1 C7 O2 -172.02(19) . . . . ?
O3 N1 C7 C5 166.21(14) . . . . ?
C8 N1 C7 C5 7.5(2) . . . . ?
C6 C5 C7 O2 177.0(2) . . . . ?
C4 C5 C7 O2 -3.1(4) . . . . ?
C6 C5 C7 N1 -2.51(19) . . . . ?
C4 C5 C7 N1 177.45(19) . . . . ?
C18 C17 C22 C21 -0.4(3) . . . . ?
C16 C17 C22 C21 176.60(17) . . . . ?
C11 C10 C15 C14 -0.3(3) . . . . ?
C9 C10 C15 C14 176.61(16) . . . . ?
C17 C18 C19 C20 0.6(3) . . . . ?
C21 C20 C19 C18 0.4(3) . . . . ?
Cl1 C20 C19 C18 -178.70(15) . . . . ?
C19 C20 C21 C22 -1.3(3) . . . . ?
Cl1 C20 C21 C22 177.78(15) . . . . ?
C17 C22 C21 C20 1.3(3) . . . . ?
C11 C12 C13 C14 0.1(3) . . . . ?
C6 C5 C4 C3 0.7(3) . . . . ?
C7 C5 C4 C3 -179.25(18) . . . . ?
C12 C13 C14 C15 -1.0(3) . . . . ?
C10 C15 C14 C13 1.1(3) . . . . ?
C5 C6 C1 C2 1.4(3) . . . . ?
C8 C6 C1 C2 -177.25(19) . . . . ?
C5 C4 C3 C2 0.5(3) . . . . ?
C4 C3 C2 C1 -0.8(3) . . . . ?
C6 C1 C2 C3 -0.2(3) . . . . ?
